data_6000578
loop_
_publ_author_name
'Song, Y. N.'
'Zavalij, P. Y.'
'Suzuki, M.'
'Whittingham, M. S.'

_publ_section_title
;
 New iron(III) phosphate phases: Crystal structure and electrochemical and
 magnetic properties
;
_journal_name_full 'Inorganic Chemistry'
_journal_page_first 5778
_journal_page_last 5786
_journal_paper_doi 10.1021/ic025688q
_journal_volume 41
_journal_year 2002
_chemical_formula_sum 'Fe O4 P'
_space_group_name_H-M_alt 'P b c a'
_cell_angle_alpha 90.000
_cell_angle_beta 90.000
_cell_angle_gamma 90.000
_cell_length_a 9.1710
_cell_length_b 9.4560
_cell_length_c 8.6750
_cell_volume 752.30
_cod_database_code 6000578

loop_
_atom_site_label
_atom_site_fract_x
_atom_site_fract_y
_atom_site_fract_z
? ? ? ?
